data_2234663
loop_
_publ_author_name
'Liao, Shang-Tie'

_publ_section_title
;
 Ethyl 2-benzoyl-6-methylindolizine-7-carboxylate
;
_journal_coeditor_code HG5204
_journal_issue 5
_journal_name_full 'Acta Crystallographica Section E'
_journal_page_first o1457
_journal_paper_doi 10.1107/S1600536812016212
_journal_volume 68
_journal_year 2012
_chemical_formula_iupac 'C19 H17 N O3'
_chemical_formula_moiety 'C19 H17 N O3'
_chemical_formula_sum 'C19 H17 N O3'
_chemical_formula_weight 307.34
_chemical_name_systematic
;
Ethyl 2-benzoyl-6-methylindolizine-7-carboxylate
;
_space_group_IT_number 14
_symmetry_cell_setting monoclinic
_symmetry_space_group_name_Hall '-P 2yn'
_symmetry_space_group_name_H-M 'P 1 21/n 1'
_atom_sites_solution_hydrogens geom
_atom_sites_solution_primary direct
_atom_sites_solution_secondary difmap
_audit_creation_method SHELXL-97
_cell_angle_alpha 90
_cell_angle_beta 102.070(5)
_cell_angle_gamma 90
_cell_formula_units_Z 4
_cell_length_a 8.177(5)
_cell_length_b 17.243(5)
_cell_length_c 11.191(5)
_cell_measurement_reflns_used 4026
_cell_measurement_temperature 293(2)
_cell_measurement_theta_max 28.4427
_cell_measurement_theta_min 2.3610
_cell_volume 1543.0(13)
_computing_cell_refinement 'SAINT (Bruker, 2005)'
_computing_data_collection 'APEX2 (Bruker, 2005)'
_computing_data_reduction 'SAINT (Bruker, 2005)'
_computing_molecular_graphics 'XP in SHELXTL (Sheldrick, 2008)'
_computing_publication_material 'SHELXL97 (Sheldrick, 2008)'
_computing_structure_refinement 'SHELXL97 (Sheldrick, 2008)'
_computing_structure_solution 'SHELXS97 (Sheldrick, 2008)'
_diffrn_ambient_temperature 293(2)
_diffrn_measured_fraction_theta_full 0.998
_diffrn_measured_fraction_theta_max 0.998
_diffrn_measurement_device_type 'Bruker SMART APEX CCD area-detector'
_diffrn_measurement_method 'phi and omega scans'
_diffrn_radiation_monochromator graphite
_diffrn_radiation_source 'fine-focus sealed tube'
_diffrn_radiation_type MoK\a
_diffrn_radiation_wavelength 0.71069
_diffrn_reflns_av_R_equivalents 0.1241
_diffrn_reflns_av_sigmaI/netI 0.0837
_diffrn_reflns_limit_h_max 10
_diffrn_reflns_limit_h_min -10
_diffrn_reflns_limit_k_max 21
_diffrn_reflns_limit_k_min -17
_diffrn_reflns_limit_l_max 9
_diffrn_reflns_limit_l_min -13
_diffrn_reflns_number 8583
_diffrn_reflns_theta_full 26.37
_diffrn_reflns_theta_max 26.37
_diffrn_reflns_theta_min 2.20
_exptl_absorpt_coefficient_mu 0.090
_exptl_absorpt_correction_T_max 0.9901
_exptl_absorpt_correction_T_min 0.9832
_exptl_absorpt_correction_type multi-scan
_exptl_absorpt_process_details '(SADABS; Bruker, 2005)'
_exptl_crystal_colour yellow
_exptl_crystal_density_diffrn 1.323
_exptl_crystal_density_method 'not measured'
_exptl_crystal_description block
_exptl_crystal_F_000 648
_exptl_crystal_size_max 0.18
_exptl_crystal_size_mid 0.15
_exptl_crystal_size_min 0.14
_refine_diff_density_max 0.304
_refine_diff_density_min -0.220
_refine_ls_extinction_coef 0.023(4)
_refine_ls_extinction_expression Fc^*^=kFc[1+0.001xFc^2^\l^3^/sin(2\q)]^-1/4^
_refine_ls_extinction_method 'SHELXL97 (Sheldrick, 2008)'
_refine_ls_goodness_of_fit_ref 1.044
_refine_ls_hydrogen_treatment constr
_refine_ls_matrix_type full
_refine_ls_number_parameters 211
_refine_ls_number_reflns 3150
_refine_ls_number_restraints 0
_refine_ls_restrained_S_all 1.044
_refine_ls_R_factor_all 0.0707
_refine_ls_R_factor_gt 0.0560
_refine_ls_shift/su_max 0.000
_refine_ls_shift/su_mean 0.000
_refine_ls_structure_factor_coef Fsqd
_refine_ls_weighting_details 'calc w=1/[\s^2^(Fo^2^)+(0.0781P)^2^+0.2178P] where P=(Fo^2^+2Fc^2^)/3'
_refine_ls_weighting_scheme calc
_refine_ls_wR_factor_gt 0.1465
_refine_ls_wR_factor_ref 0.1662
_reflns_number_gt 2434
_reflns_number_total 3150
_reflns_threshold_expression I>2sigma(I)
_cod_data_source_file hg5204.cif
_cod_data_source_block I
_cod_original_sg_symbol_H-M 'P 21/n'
_cod_database_code 2234663
_cod_database_fobs_code 2234663

loop_
_symmetry_equiv_pos_as_xyz
'x, y, z'
'-x+1/2, y+1/2, -z+1/2'
'-x, -y, -z'
'x-1/2, -y-1/2, z-1/2'

loop_
_atom_site_type_symbol
_atom_site_label
_atom_site_fract_x
_atom_site_fract_y
_atom_site_fract_z
_atom_site_U_iso_or_equiv
_atom_site_adp_type
_atom_site_calc_flag
_atom_site_refinement_flags
_atom_site_occupancy
_atom_site_symmetry_multiplicity
C C1 0.5745(2) 0.16484(10) 1.05807(18) 0.0509(5) Uani d . 1 1
H H1 0.6122 0.1859 0.9922 0.061 Uiso calc R 1 1
C C2 0.4798(3) 0.09802(12) 1.0431(2) 0.0657(6) Uani d . 1 1
H H2 0.4536 0.0743 0.9668 0.079 Uiso calc R 1 1
C C3 0.4235(3) 0.06598(12) 1.1396(2) 0.0694(7) Uani d . 1 1
H H3 0.3572 0.0217 1.1282 0.083 Uiso calc R 1 1
C C4 0.4657(3) 0.09960(13) 1.2523(2) 0.0649(6) Uani d . 1 1
H H4 0.4298 0.0773 1.3180 0.078 Uiso calc R 1 1
C C5 0.5610(2) 0.16633(11) 1.26986(19) 0.0522(5) Uani d . 1 1
H H5 0.5901 0.1884 1.3472 0.063 Uiso calc R 1 1
C C6 0.61349(19) 0.20050(9) 1.17163(16) 0.0419(4) Uani d . 1 1
C C7 0.7090(2) 0.27484(10) 1.19416(16) 0.0430(4) Uani d . 1 1
C C8 0.6858(2) 0.33474(9) 1.09863(16) 0.0411(4) Uani d . 1 1
C C9 0.5640(2) 0.33689(9) 0.99243(17) 0.0430(4) Uani d . 1 1
H H9 0.4831 0.2992 0.9663 0.052 Uiso calc R 1 1
C C10 0.7812(2) 0.40322(9) 1.10421(16) 0.0432(4) Uani d . 1 1
H H10 0.8712 0.4169 1.1662 0.052 Uiso calc R 1 1
C C11 0.71730(19) 0.44609(9) 1.00163(15) 0.0397(4) Uani d . 1 1
C C12 0.7536(2) 0.51834(9) 0.95286(17) 0.0426(4) Uani d . 1 1
H H12 0.8394 0.5488 0.9967 0.051 Uiso calc R 1 1
C C13 0.4925(2) 0.43088(10) 0.82315(17) 0.0459(4) Uani d . 1 1
H H13 0.4036 0.4015 0.7811 0.055 Uiso calc R 1 1
C C14 0.5288(2) 0.49875(10) 0.77489(16) 0.0454(4) Uani d . 1 1
C C15 0.6659(2) 0.54404(9) 0.84358(16) 0.0432(4) Uani d . 1 1
C C16 0.4222(3) 0.52534(12) 0.6562(2) 0.0625(6) Uani d . 1 1
H H16A 0.3335 0.4888 0.6298 0.094 Uiso calc R 1 1
H H16B 0.4894 0.5290 0.5955 0.094 Uiso calc R 1 1
H H16C 0.3756 0.5753 0.6672 0.094 Uiso calc R 1 1
C C17 0.7185(2) 0.61723(11) 0.79141(19) 0.0533(5) Uani d . 1 1
C C18 0.8515(2) 0.73858(11) 0.8309(2) 0.0616(6) Uani d . 1 1
H H18A 0.7597 0.7674 0.7816 0.074 Uiso calc R 1 1
H H18B 0.9315 0.7264 0.7807 0.074 Uiso calc R 1 1
C C19 0.9329(3) 0.78540(12) 0.9384(3) 0.0786(7) Uani d . 1 1
H H19A 0.8522 0.7980 0.9865 0.118 Uiso calc R 1 1
H H19B 0.9765 0.8323 0.9110 0.118 Uiso calc R 1 1
H H19C 1.0225 0.7561 0.9870 0.118 Uiso calc R 1 1
N N1 0.58336(16) 0.40372(7) 0.93311(12) 0.0394(4) Uani d . 1 1
O O1 0.80406(17) 0.28578(8) 1.29271(13) 0.0604(4) Uani d . 1 1
O O2 0.7043(3) 0.62853(11) 0.68326(16) 0.0966(7) Uani d . 1 1
O O3 0.78952(16) 0.66744(7) 0.87619(13) 0.0533(4) Uani d . 1 1

loop_
_atom_site_aniso_label
_atom_site_aniso_U_11
_atom_site_aniso_U_22
_atom_site_aniso_U_33
_atom_site_aniso_U_12
_atom_site_aniso_U_13
_atom_site_aniso_U_23
C1 0.0701(11) 0.0331(8) 0.0482(11) 0.0025(8) 0.0096(8) 0.0030(8)
C2 0.0881(14) 0.0369(9) 0.0660(14) -0.0047(9) 0.0019(11) -0.0014(9)
C3 0.0727(13) 0.0413(10) 0.0886(18) -0.0103(9) 0.0041(12) 0.0131(11)
C4 0.0664(12) 0.0542(11) 0.0764(15) -0.0043(9) 0.0202(11) 0.0244(11)
C5 0.0586(10) 0.0493(10) 0.0496(11) 0.0033(8) 0.0135(8) 0.0081(9)
C6 0.0465(8) 0.0341(8) 0.0451(10) 0.0052(6) 0.0094(7) 0.0063(7)
C7 0.0478(8) 0.0384(8) 0.0428(10) 0.0027(7) 0.0097(7) 0.0009(7)
C8 0.0484(8) 0.0303(8) 0.0447(10) 0.0021(6) 0.0097(7) -0.0028(7)
C9 0.0485(9) 0.0307(8) 0.0493(10) -0.0017(6) 0.0094(7) -0.0007(7)
C10 0.0511(9) 0.0346(8) 0.0419(10) -0.0017(7) 0.0049(7) -0.0040(7)
C11 0.0457(8) 0.0308(8) 0.0424(9) 0.0003(6) 0.0088(7) -0.0056(7)
C12 0.0506(9) 0.0307(8) 0.0469(10) -0.0021(7) 0.0115(7) -0.0046(7)
C13 0.0497(9) 0.0399(9) 0.0450(10) 0.0019(7) 0.0026(7) -0.0038(8)
C14 0.0544(9) 0.0392(9) 0.0429(10) 0.0078(7) 0.0105(7) -0.0032(7)
C15 0.0534(9) 0.0329(8) 0.0460(10) 0.0048(7) 0.0163(7) -0.0016(7)
C16 0.0757(13) 0.0548(11) 0.0511(12) 0.0037(10) -0.0005(10) 0.0053(10)
C17 0.0625(11) 0.0446(10) 0.0538(12) 0.0022(8) 0.0146(9) 0.0094(9)
C18 0.0614(11) 0.0425(10) 0.0830(16) -0.0018(8) 0.0202(10) 0.0214(10)
C19 0.0987(16) 0.0453(11) 0.0980(19) -0.0186(12) 0.0344(14) 0.0007(12)
N1 0.0462(7) 0.0303(7) 0.0412(8) 0.0017(5) 0.0077(6) -0.0027(6)
O1 0.0713(8) 0.0561(8) 0.0481(8) -0.0085(6) -0.0003(6) 0.0048(6)
O2 0.1448(16) 0.0845(13) 0.0577(11) -0.0378(12) 0.0149(10) 0.0161(10)
O3 0.0681(8) 0.0339(6) 0.0612(9) -0.0057(5) 0.0208(6) 0.0044(6)

loop_
_atom_type_symbol
_atom_type_description
_atom_type_scat_dispersion_real
_atom_type_scat_dispersion_imag
_atom_type_scat_source
C C 0.0033 0.0016 'International Tables Vol C Tables 4.2.6.8 and 6.1.1.4'
H H 0.0000 0.0000 'International Tables Vol C Tables 4.2.6.8 and 6.1.1.4'
N N 0.0061 0.0033 'International Tables Vol C Tables 4.2.6.8 and 6.1.1.4'
O O 0.0106 0.0060 'International Tables Vol C Tables 4.2.6.8 and 6.1.1.4'

loop_
_geom_angle_atom_site_label_1
_geom_angle_atom_site_label_2
_geom_angle_atom_site_label_3
_geom_angle
C2 C1 C6 119.8(2)
C2 C1 H1 120.1
C6 C1 H1 120.1
C3 C2 C1 120.8(2)
C3 C2 H2 119.6
C1 C2 H2 119.6
C4 C3 C2 119.6(2)
C4 C3 H3 120.2
C2 C3 H3 120.2
C3 C4 C5 120.8(2)
C3 C4 H4 119.6
C5 C4 H4 119.6
C4 C5 C6 119.9(2)
C4 C5 H5 120.1
C6 C5 H5 120.1
C1 C6 C5 119.08(17)
C1 C6 C7 123.12(16)
C5 C6 C7 117.79(16)
O1 C7 C8 120.54(16)
O1 C7 C6 119.69(16)
C8 C7 C6 119.76(14)
C9 C8 C10 107.95(15)
C9 C8 C7 127.19(15)
C10 C8 C7 124.77(15)
N1 C9 C8 107.87(14)
N1 C9 H9 126.1
C8 C9 H9 126.1
C11 C10 C8 107.68(14)
C11 C10 H10 126.2
C8 C10 H10 126.2
C10 C11 N1 107.06(14)
C10 C11 C12 136.21(15)
N1 C11 C12 116.74(14)
C15 C12 C11 121.40(15)
C15 C12 H12 119.3
C11 C12 H12 119.3
C14 C13 N1 121.98(15)
C14 C13 H13 119.0
N1 C13 H13 119.0
C13 C14 C15 117.81(16)
C13 C14 C16 118.96(16)
C15 C14 C16 123.17(16)
C12 C15 C14 120.47(16)
C12 C15 C17 119.22(16)
C14 C15 C17 120.21(16)
C14 C16 H16A 109.5
C14 C16 H16B 109.5
H16A C16 H16B 109.5
C14 C16 H16C 109.5
H16A C16 H16C 109.5
H16B C16 H16C 109.5
O2 C17 O3 123.24(18)
O2 C17 C15 123.64(19)
O3 C17 C15 113.05(17)
O3 C18 C19 107.76(18)
O3 C18 H18A 110.2
C19 C18 H18A 110.2
O3 C18 H18B 110.2
C19 C18 H18B 110.2
H18A C18 H18B 108.5
C18 C19 H19A 109.5
C18 C19 H19B 109.5
H19A C19 H19B 109.5
C18 C19 H19C 109.5
H19A C19 H19C 109.5
H19B C19 H19C 109.5
C9 N1 C13 128.99(14)
C9 N1 C11 109.44(14)
C13 N1 C11 121.57(14)
C17 O3 C18 115.64(17)

loop_
_geom_bond_atom_site_label_1
_geom_bond_atom_site_label_2
_geom_bond_distance
C1 C2 1.379(3)
C1 C6 1.388(3)
C1 H1 0.9300
C2 C3 1.375(3)
C2 H2 0.9300
C3 C4 1.365(4)
C3 H3 0.9300
C4 C5 1.381(3)
C4 H4 0.9300
C5 C6 1.392(3)
C5 H5 0.9300
C6 C7 1.495(2)
C7 O1 1.224(2)
C7 C8 1.470(2)
C8 C9 1.382(2)
C8 C10 1.409(2)
C9 N1 1.356(2)
C9 H9 0.9300
C10 C11 1.373(2)
C10 H10 0.9300
C11 N1 1.404(2)
C11 C12 1.416(2)
C12 C15 1.356(2)
C12 H12 0.9300
C13 C14 1.348(3)
C13 N1 1.380(2)
C13 H13 0.9300
C14 C15 1.448(2)
C14 C16 1.500(3)
C15 C17 1.491(2)
C16 H16A 0.9600
C16 H16B 0.9600
C16 H16C 0.9600
C17 O2 1.207(3)
C17 O3 1.326(2)
C18 O3 1.458(2)
C18 C19 1.485(3)
C18 H18A 0.9700
C18 H18B 0.9700
C19 H19A 0.9600
C19 H19B 0.9600
C19 H19C 0.9600

loop_
_cod_related_entry_id
_cod_related_entry_database
_cod_related_entry_code
1 ChemSpider 30657692
